data_7219675
loop_
_publ_author_name
'Katzsch, Felix'
'Weber, Edwin'

_publ_section_title
;
 Crystalline inclusion properties of new pyridine and thiophene modified
 wheel-and-axle diol hosts
;
_journal_issue 13
_journal_name_full CrystEngComm
_journal_page_first 2737
_journal_paper_doi 10.1039/C5CE00180C
_journal_volume 17
_journal_year 2015
_chemical_formula_moiety 'C28 H22 N4 O2'
_chemical_formula_sum 'C28 H22 N4 O2'
_chemical_formula_weight 446.50
_chemical_name_systematic 1,3-Bis[di(pyrid-2-yl)hydroxymethyl]benzene
_space_group_IT_number 2
_symmetry_cell_setting triclinic
_symmetry_space_group_name_Hall '-P 1'
_symmetry_space_group_name_H-M 'P -1'
_atom_sites_solution_hydrogens geom
_atom_sites_solution_primary direct
_atom_sites_solution_secondary difmap
_audit_creation_method SHELXL-97
_audit_update_record
;
2014-08-22 deposited with the CCDC.
2015-02-25 downloaded from the CCDC.
;
_cell_angle_alpha 97.625(7)
_cell_angle_beta 107.153(7)
_cell_angle_gamma 93.365(9)
_cell_formula_units_Z 2
_cell_length_a 8.2873(10)
_cell_length_b 10.6627(12)
_cell_length_c 12.9725(18)
_cell_measurement_reflns_used 6243
_cell_measurement_temperature 100(2)
_cell_measurement_theta_max 30.43
_cell_measurement_theta_min 2.59
_cell_volume 1079.8(2)
_computing_cell_refinement 'Bruker SAINT'
_computing_data_collection 'Bruker APEX2'
_computing_data_reduction 'Bruker SAINT'
_computing_molecular_graphics 'Bruker SHELXTL'
_computing_publication_material 'Bruker SHELXTL'
_computing_structure_refinement 'SHELXL-97 (Sheldrick, 2008)'
_computing_structure_solution 'SHELXS-97 (Sheldrick, 2008)'
_diffrn_ambient_temperature 100(2)
_diffrn_measured_fraction_theta_full 0.998
_diffrn_measured_fraction_theta_max 0.998
_diffrn_measurement_device_type 'Bruker APEX-II CCD'
_diffrn_measurement_method '\f and \w scans'
_diffrn_radiation_monochromator graphite
_diffrn_radiation_source 'fine-focus sealed tube'
_diffrn_radiation_type MoK\a
_diffrn_radiation_wavelength 0.71073
_diffrn_reflns_av_R_equivalents 0.0282
_diffrn_reflns_av_sigmaI/netI 0.0234
_diffrn_reflns_limit_h_max 9
_diffrn_reflns_limit_h_min -9
_diffrn_reflns_limit_k_max 12
_diffrn_reflns_limit_k_min -12
_diffrn_reflns_limit_l_max 15
_diffrn_reflns_limit_l_min -15
_diffrn_reflns_number 17410
_diffrn_reflns_theta_full 25.00
_diffrn_reflns_theta_max 25.00
_diffrn_reflns_theta_min 1.94
_exptl_absorpt_coefficient_mu 0.089
_exptl_absorpt_correction_T_max 0.9912
_exptl_absorpt_correction_T_min 0.9603
_exptl_absorpt_correction_type multi-scan
_exptl_absorpt_process_details 'SADABS (Sheldrick, 2004)'
_exptl_crystal_colour colourless
_exptl_crystal_density_diffrn 1.373
_exptl_crystal_density_method 'not measured'
_exptl_crystal_description block
_exptl_crystal_F_000 468
_exptl_crystal_recrystallization_method 'Re-crystallisation from solvent: DMSO'
_exptl_crystal_size_max 0.46
_exptl_crystal_size_mid 0.13
_exptl_crystal_size_min 0.10
_refine_diff_density_max 0.275
_refine_diff_density_min -0.194
_refine_diff_density_rms 0.037
_refine_ls_extinction_method none
_refine_ls_goodness_of_fit_ref 1.060
_refine_ls_hydrogen_treatment constr
_refine_ls_matrix_type full
_refine_ls_number_parameters 309
_refine_ls_number_reflns 3799
_refine_ls_number_restraints 0
_refine_ls_restrained_S_all 1.060
_refine_ls_R_factor_all 0.0450
_refine_ls_R_factor_gt 0.0356
_refine_ls_shift/su_max 0.000
_refine_ls_shift/su_mean 0.000
_refine_ls_structure_factor_coef Fsqd
_refine_ls_weighting_details 'calc w=1/[\s^2^(Fo^2^)+(0.0365P)^2^+0.4246P] where P=(Fo^2^+2Fc^2^)/3'
_refine_ls_weighting_scheme calc
_refine_ls_wR_factor_gt 0.0843
_refine_ls_wR_factor_ref 0.0886
_reflns_number_gt 3199
_reflns_number_total 3799
_reflns_threshold_expression >2\s(I)
_cod_data_source_file c5ce00180c3.cif
_cod_data_source_block feka_55_tricp
_cod_depositor_comments
;
The following automatic conversions were performed:

'_symmetry_cell_setting' value 'Triclinic' changed to 'triclinic'
according to
/usr/data/users/saulius/crontab/automatic-downloads/rss-feeds/RSC/lib/dictionaries/cif_core.dic
dictionary named 'cif_core.dic' version 2.4.2 from 2011-04-26.

Automatic conversion script
Id: cif_fix_values 3086 2015-02-26 13:12:21Z robertas 

 Adding full bibliography for 7219669--7219676.cif.
;
_cod_original_sg_symbol_H-M 'P-1   '
_cod_database_code 7219675

loop_
_symmetry_equiv_pos_as_xyz
'x, y, z'
'-x, -y, -z'

loop_
_atom_site_label
_atom_site_type_symbol
_atom_site_fract_x
_atom_site_fract_y
_atom_site_fract_z
_atom_site_U_iso_or_equiv
_atom_site_adp_type
_atom_site_occupancy
_atom_site_symmetry_multiplicity
_atom_site_calc_flag
_atom_site_refinement_flags
O1 O 0.56402(13) 0.13721(9) 0.41470(8) 0.0224(2) Uani 1 1 d .
H1 H 0.5207 0.1025 0.4561 0.034 Uiso 1 1 calc R
O2 O 0.80797(12) 0.48943(9) 0.34963(8) 0.0233(2) Uani 1 1 d .
H2A H 0.8782 0.5498 0.3887 0.035 Uiso 1 1 calc R
N1 N 0.66483(15) -0.09632(12) 0.46653(10) 0.0253(3) Uani 1 1 d .
N2 N 0.28485(17) 0.05119(13) 0.22571(12) 0.0367(4) Uani 1 1 d .
N3 N 0.86633(15) 0.51809(12) 0.08711(10) 0.0257(3) Uani 1 1 d .
N4 N 1.12278(16) 0.56459(12) 0.36372(11) 0.0273(3) Uani 1 1 d .
C1 C 0.70384(17) -0.04921(13) 0.38432(12) 0.0199(3) Uani 1 1 d .
C2 C 0.84676(18) -0.07968(14) 0.35512(12) 0.0240(3) Uani 1 1 d .
H2 H 0.8724 -0.0446 0.2975 0.029 Uiso 1 1 calc R
C3 C 0.95202(19) -0.16162(14) 0.41060(13) 0.0270(3) Uani 1 1 d .
H3 H 1.0505 -0.1830 0.3918 0.032 Uiso 1 1 calc R
C4 C 0.91081(19) -0.21155(14) 0.49377(13) 0.0273(3) Uani 1 1 d .
H4 H 0.9793 -0.2689 0.5326 0.033 Uiso 1 1 calc R
C5 C 0.7677(2) -0.17606(15) 0.51910(13) 0.0292(4) Uani 1 1 d .
H5 H 0.7404 -0.2098 0.5768 0.035 Uiso 1 1 calc R
C6 C 0.40367(17) -0.02696(14) 0.26550(12) 0.0211(3) Uani 1 1 d .
C7 C 0.3697(2) -0.15718(14) 0.24669(13) 0.0290(4) Uani 1 1 d .
H7 H 0.4563 -0.2097 0.2739 0.035 Uiso 1 1 calc R
C8 C 0.2059(2) -0.21059(16) 0.18690(14) 0.0388(4) Uani 1 1 d .
H8 H 0.1789 -0.3003 0.1736 0.047 Uiso 1 1 calc R
C9 C 0.0833(2) -0.13242(19) 0.14721(14) 0.0400(4) Uani 1 1 d .
H9 H -0.0292 -0.1669 0.1062 0.048 Uiso 1 1 calc R
C10 C 0.1279(2) -0.00313(18) 0.16852(15) 0.0427(5) Uani 1 1 d .
H10 H 0.0431 0.0507 0.1413 0.051 Uiso 1 1 calc R
C11 C 0.58020(17) 0.04286(13) 0.33060(11) 0.0194(3) Uani 1 1 d .
C19 C 0.79102(17) 0.52381(13) 0.16603(12) 0.0204(3) Uani 1 1 d .
C20 C 0.65534(19) 0.59495(14) 0.16513(13) 0.0257(3) Uani 1 1 d .
H20 H 0.6057 0.5982 0.2226 0.031 Uiso 1 1 calc R
C21 C 0.59385(19) 0.66105(14) 0.07895(13) 0.0288(4) Uani 1 1 d .
H21 H 0.5010 0.7100 0.0765 0.035 Uiso 1 1 calc R
C22 C 0.66869(19) 0.65505(14) -0.00336(13) 0.0282(4) Uani 1 1 d .
H22 H 0.6288 0.6994 -0.0633 0.034 Uiso 1 1 calc R
C23 C 0.80446(19) 0.58201(15) 0.00403(13) 0.0286(4) Uani 1 1 d .
H23 H 0.8558 0.5772 -0.0527 0.034 Uiso 1 1 calc R
C24 C 1.05561(17) 0.45802(13) 0.29301(11) 0.0190(3) Uani 1 1 d .
C25 C 1.15493(19) 0.37203(14) 0.25811(12) 0.0249(3) Uani 1 1 d .
H25 H 1.1040 0.2958 0.2095 0.030 Uiso 1 1 calc R
C26 C 1.33074(19) 0.39949(15) 0.29560(12) 0.0284(4) Uani 1 1 d .
H26 H 1.4017 0.3422 0.2730 0.034 Uiso 1 1 calc R
C27 C 1.40037(19) 0.51095(15) 0.36604(12) 0.0271(3) Uani 1 1 d .
H27 H 1.5198 0.5329 0.3913 0.033 Uiso 1 1 calc R
C28 C 1.29247(19) 0.59011(15) 0.39920(13) 0.0308(4) Uani 1 1 d .
H28 H 1.3406 0.6658 0.4492 0.037 Uiso 1 1 calc R
C18 C 0.85922(17) 0.44322(13) 0.25694(11) 0.0195(3) Uani 1 1 d .
C12 C 0.64801(16) 0.11268(13) 0.25331(11) 0.0183(3) Uani 1 1 d .
C13 C 0.71783(16) 0.23920(13) 0.28581(11) 0.0180(3) Uani 1 1 d .
H13 H 0.7217 0.2819 0.3557 0.022 Uiso 1 1 calc R
C14 C 0.78222(16) 0.30417(13) 0.21740(11) 0.0179(3) Uani 1 1 d .
C15 C 0.77573(17) 0.24072(13) 0.11456(11) 0.0202(3) Uani 1 1 d .
H15 H 0.8184 0.2839 0.0670 0.024 Uiso 1 1 calc R
C16 C 0.70670(17) 0.11434(14) 0.08180(11) 0.0214(3) Uani 1 1 d .
H16 H 0.7033 0.0714 0.0121 0.026 Uiso 1 1 calc R
C17 C 0.64276(17) 0.05052(13) 0.15022(12) 0.0206(3) Uani 1 1 d .
H17 H 0.5953 -0.0356 0.1270 0.025 Uiso 1 1 calc R

loop_
_atom_site_aniso_label
_atom_site_aniso_U_11
_atom_site_aniso_U_22
_atom_site_aniso_U_33
_atom_site_aniso_U_23
_atom_site_aniso_U_13
_atom_site_aniso_U_12
O1 0.0268(6) 0.0201(5) 0.0244(5) 0.0031(4) 0.0145(4) 0.0013(4)
O2 0.0238(6) 0.0222(6) 0.0255(6) 0.0000(4) 0.0121(5) -0.0003(4)
N1 0.0231(7) 0.0285(7) 0.0272(7) 0.0099(5) 0.0094(5) 0.0045(5)
N2 0.0249(7) 0.0369(8) 0.0438(9) 0.0012(7) 0.0048(6) 0.0087(6)
N3 0.0234(7) 0.0279(7) 0.0300(7) 0.0109(6) 0.0112(6) 0.0050(5)
N4 0.0221(7) 0.0258(7) 0.0320(7) 0.0002(6) 0.0073(6) 0.0011(5)
C1 0.0185(7) 0.0185(7) 0.0221(7) 0.0024(6) 0.0062(6) -0.0012(6)
C2 0.0243(8) 0.0233(8) 0.0269(8) 0.0056(6) 0.0107(6) 0.0031(6)
C3 0.0216(8) 0.0273(8) 0.0330(9) 0.0021(7) 0.0102(7) 0.0067(6)
C4 0.0251(8) 0.0256(8) 0.0290(8) 0.0053(7) 0.0039(7) 0.0070(6)
C5 0.0293(9) 0.0318(9) 0.0290(9) 0.0130(7) 0.0090(7) 0.0051(7)
C6 0.0180(7) 0.0248(8) 0.0231(8) 0.0043(6) 0.0103(6) 0.0007(6)
C7 0.0334(9) 0.0219(8) 0.0288(8) 0.0042(7) 0.0055(7) 0.0000(6)
C8 0.0522(11) 0.0273(9) 0.0329(9) -0.0002(7) 0.0128(8) -0.0165(8)
C9 0.0214(9) 0.0604(12) 0.0340(10) -0.0049(9) 0.0100(7) -0.0099(8)
C10 0.0229(9) 0.0523(12) 0.0464(11) -0.0034(9) 0.0039(8) 0.0132(8)
C11 0.0189(7) 0.0186(7) 0.0220(7) 0.0018(6) 0.0086(6) 0.0021(6)
C19 0.0170(7) 0.0183(7) 0.0256(8) 0.0039(6) 0.0064(6) -0.0008(5)
C20 0.0226(8) 0.0253(8) 0.0307(8) 0.0040(7) 0.0098(7) 0.0049(6)
C21 0.0239(8) 0.0229(8) 0.0377(9) 0.0046(7) 0.0055(7) 0.0080(6)
C22 0.0269(8) 0.0249(8) 0.0300(9) 0.0095(7) 0.0023(7) 0.0020(6)
C23 0.0267(8) 0.0340(9) 0.0281(8) 0.0117(7) 0.0101(7) 0.0021(7)
C24 0.0192(7) 0.0202(7) 0.0191(7) 0.0079(6) 0.0061(6) 0.0016(6)
C25 0.0228(8) 0.0255(8) 0.0253(8) 0.0014(6) 0.0066(6) 0.0032(6)
C26 0.0225(8) 0.0375(9) 0.0276(8) 0.0060(7) 0.0100(7) 0.0093(7)
C27 0.0173(7) 0.0377(9) 0.0263(8) 0.0103(7) 0.0049(6) 0.0003(6)
C28 0.0238(8) 0.0295(9) 0.0346(9) 0.0003(7) 0.0049(7) -0.0017(7)
C18 0.0180(7) 0.0206(7) 0.0215(7) 0.0034(6) 0.0086(6) 0.0020(6)
C12 0.0124(7) 0.0210(7) 0.0221(7) 0.0055(6) 0.0053(6) 0.0032(5)
C13 0.0130(7) 0.0219(7) 0.0189(7) 0.0038(6) 0.0040(6) 0.0041(5)
C14 0.0119(7) 0.0196(7) 0.0227(7) 0.0057(6) 0.0044(6) 0.0036(5)
C15 0.0165(7) 0.0247(8) 0.0210(7) 0.0079(6) 0.0062(6) 0.0027(6)
C16 0.0188(7) 0.0262(8) 0.0185(7) 0.0022(6) 0.0048(6) 0.0044(6)
C17 0.0167(7) 0.0191(7) 0.0240(8) 0.0018(6) 0.0042(6) 0.0002(5)

loop_
_atom_type_symbol
_atom_type_description
_atom_type_scat_dispersion_real
_atom_type_scat_dispersion_imag
_atom_type_scat_source
C C 0.0033 0.0016 'International Tables Vol C Tables 4.2.6.8 and 6.1.1.4'
H H 0.0000 0.0000 'International Tables Vol C Tables 4.2.6.8 and 6.1.1.4'
N N 0.0061 0.0033 'International Tables Vol C Tables 4.2.6.8 and 6.1.1.4'
O O 0.0106 0.0060 'International Tables Vol C Tables 4.2.6.8 and 6.1.1.4'

loop_
_geom_angle_atom_site_label_1
_geom_angle_atom_site_label_2
_geom_angle_atom_site_label_3
_geom_angle
C11 O1 H1 109.5
C18 O2 H2A 109.5
C5 N1 C1 117.93(13)
C10 N2 C6 117.44(15)
C23 N3 C19 117.86(13)
C24 N4 C28 118.34(13)
N1 C1 C2 121.63(13)
N1 C1 C11 114.00(12)
C2 C1 C11 124.33(12)
C3 C2 C1 119.67(14)
C3 C2 H2 120.2
C1 C2 H2 120.2
C4 C3 C2 118.77(14)
C4 C3 H3 120.6
C2 C3 H3 120.6
C5 C4 C3 118.39(14)
C5 C4 H4 120.8
C3 C4 H4 120.8
N1 C5 C4 123.58(14)
N1 C5 H5 118.2
C4 C5 H5 118.2
N2 C6 C7 122.50(14)
N2 C6 C11 114.21(12)
C7 C6 C11 123.28(13)
C6 C7 C8 118.66(15)
C6 C7 H7 120.7
C8 C7 H7 120.7
C9 C8 C7 119.51(16)
C9 C8 H8 120.2
C7 C8 H8 120.2
C10 C9 C8 118.29(15)
C10 C9 H9 120.9
C8 C9 H9 120.9
N2 C10 C9 123.58(16)
N2 C10 H10 118.2
C9 C10 H10 118.2
O1 C11 C12 107.06(11)
O1 C11 C1 108.19(11)
C12 C11 C1 111.78(11)
O1 C11 C6 109.53(11)
C12 C11 C6 108.43(11)
C1 C11 C6 111.73(11)
N3 C19 C20 122.43(14)
N3 C19 C18 116.40(12)
C20 C19 C18 121.14(13)
C21 C20 C19 118.87(14)
C21 C20 H20 120.6
C19 C20 H20 120.6
C22 C21 C20 119.40(14)
C22 C21 H21 120.3
C20 C21 H21 120.3
C21 C22 C23 118.07(14)
C21 C22 H22 121.0
C23 C22 H22 121.0
N3 C23 C22 123.35(14)
N3 C23 H23 118.3
C22 C23 H23 118.3
N4 C24 C25 122.35(13)
N4 C24 C18 112.56(12)
C25 C24 C18 125.10(13)
C24 C25 C26 118.74(14)
C24 C25 H25 120.6
C26 C25 H25 120.6
C27 C26 C25 119.11(14)
C27 C26 H26 120.4
C25 C26 H26 120.4
C26 C27 C28 118.53(14)
C26 C27 H27 120.7
C28 C27 H27 120.7
N4 C28 C27 122.89(15)
N4 C28 H28 118.6
C27 C28 H28 118.6
O2 C18 C14 107.58(11)
O2 C18 C19 109.19(11)
C14 C18 C19 109.88(11)
O2 C18 C24 107.61(11)
C14 C18 C24 112.97(11)
C19 C18 C24 109.52(11)
C13 C12 C17 119.03(13)
C13 C12 C11 120.16(12)
C17 C12 C11 120.80(12)
C12 C13 C14 121.17(13)
C12 C13 H13 119.4
C14 C13 H13 119.4
C13 C14 C15 119.07(13)
C13 C14 C18 119.39(12)
C15 C14 C18 121.54(12)
C16 C15 C14 120.03(13)
C16 C15 H15 120.0
C14 C15 H15 120.0
C17 C16 C15 120.54(13)
C17 C16 H16 119.7
C15 C16 H16 119.7
C16 C17 C12 120.16(13)
C16 C17 H17 119.9
C12 C17 H17 119.9

loop_
_geom_bond_atom_site_label_1
_geom_bond_atom_site_label_2
_geom_bond_distance
O1 C11 1.4253(16)
O1 H1 0.8400
O2 C18 1.4274(17)
O2 H2A 0.8400
N1 C5 1.3456(19)
N1 C1 1.3493(19)
N2 C10 1.344(2)
N2 C6 1.3569(19)
N3 C23 1.341(2)
N3 C19 1.3439(19)
N4 C24 1.3381(19)
N4 C28 1.343(2)
C1 C2 1.389(2)
C1 C11 1.5420(19)
C2 C3 1.389(2)
C2 H2 0.9500
C3 C4 1.383(2)
C3 H3 0.9500
C4 C5 1.381(2)
C4 H4 0.9500
C5 H5 0.9500
C6 C7 1.375(2)
C6 C11 1.544(2)
C7 C8 1.393(2)
C7 H7 0.9500
C8 C9 1.377(3)
C8 H8 0.9500
C9 C10 1.376(3)
C9 H9 0.9500
C10 H10 0.9500
C11 C12 1.5351(19)
C19 C20 1.391(2)
C19 C18 1.543(2)
C20 C21 1.386(2)
C20 H20 0.9500
C21 C22 1.381(2)
C21 H21 0.9500
C22 C23 1.393(2)
C22 H22 0.9500
C23 H23 0.9500
C24 C25 1.386(2)
C24 C18 1.5471(19)
C25 C26 1.393(2)
C25 H25 0.9500
C26 C27 1.379(2)
C26 H26 0.9500
C27 C28 1.384(2)
C27 H27 0.9500
C28 H28 0.9500
C18 C14 1.5371(19)
C12 C13 1.3950(19)
C12 C17 1.399(2)
C13 C14 1.3969(19)
C13 H13 0.9500
C14 C15 1.398(2)
C15 C16 1.392(2)
C15 H15 0.9500
C16 C17 1.388(2)
C16 H16 0.9500
C17 H17 0.9500

loop_
_geom_hbond_atom_site_label_D
_geom_hbond_atom_site_label_H
_geom_hbond_atom_site_label_A
_geom_hbond_distance_DH
_geom_hbond_distance_HA
_geom_hbond_distance_DA
_geom_hbond_angle_DHA
_geom_hbond_site_symmetry_A
O1 H1 N1 0.84 2.49 2.7763(16) 100.8 .
O2 H2A N4 0.84 2.14 2.6299(16) 116.5 .
C7 H7 N1 0.95 2.66 3.122(2) 110.1 .
C15 H15 N3 0.95 2.47 3.1005(19) 123.6 .
O1 H1 N1 0.84 2.07 2.8223(16) 148.6 2_656
C5 H5 O1 0.95 2.71 3.1460(19) 108.7 2_656
C27 H27 O2 0.95 2.65 3.4657(18) 143.9 1_655
C28 H28 O1 0.95 2.48 3.4255(19) 173.6 2_766
C23 H23 N3 0.95 2.70 3.448(2) 136.0 2_765
C23 H23 Cg6 0.95 2.87 3.6131(16) 136.2 2_765
C5 H5 Cg6 0.95 2.82 3.7010(16) 154.3 2_756

loop_
_geom_torsion_atom_site_label_1
_geom_torsion_atom_site_label_2
_geom_torsion_atom_site_label_3
_geom_torsion_atom_site_label_4
_geom_torsion
C5 N1 C1 C2 -1.0(2)
C5 N1 C1 C11 -179.02(13)
N1 C1 C2 C3 0.7(2)
C11 C1 C2 C3 178.51(13)
C1 C2 C3 C4 0.3(2)
C2 C3 C4 C5 -0.9(2)
C1 N1 C5 C4 0.3(2)
C3 C4 C5 N1 0.7(2)
C10 N2 C6 C7 1.8(2)
C10 N2 C6 C11 -179.73(14)
N2 C6 C7 C8 -1.7(2)
C11 C6 C7 C8 179.98(14)
C6 C7 C8 C9 0.8(2)
C7 C8 C9 C10 -0.1(3)
C6 N2 C10 C9 -1.1(3)
C8 C9 C10 N2 0.2(3)
N1 C1 C11 O1 51.57(15)
C2 C1 C11 O1 -126.39(14)
N1 C1 C11 C12 169.21(12)
C2 C1 C11 C12 -8.76(19)
N1 C1 C11 C6 -69.08(15)
C2 C1 C11 C6 112.96(15)
N2 C6 C11 O1 53.80(16)
C7 C6 C11 O1 -127.78(14)
N2 C6 C11 C12 -62.71(15)
C7 C6 C11 C12 115.71(15)
N2 C6 C11 C1 173.66(12)
C7 C6 C11 C1 -7.91(19)
C23 N3 C19 C20 -1.3(2)
C23 N3 C19 C18 176.74(13)
N3 C19 C20 C21 0.9(2)
C18 C19 C20 C21 -177.05(13)
C19 C20 C21 C22 -0.2(2)
C20 C21 C22 C23 -0.1(2)
C19 N3 C23 C22 1.0(2)
C21 C22 C23 N3 -0.4(2)
C28 N4 C24 C25 2.0(2)
C28 N4 C24 C18 -178.36(13)
N4 C24 C25 C26 -1.9(2)
C18 C24 C25 C26 178.48(13)
C24 C25 C26 C27 0.0(2)
C25 C26 C27 C28 1.7(2)
C24 N4 C28 C27 -0.2(2)
C26 C27 C28 N4 -1.6(2)
N3 C19 C18 O2 161.42(12)
C20 C19 C18 O2 -20.50(18)
N3 C19 C18 C14 -80.81(15)
C20 C19 C18 C14 97.26(15)
N3 C19 C18 C24 43.83(16)
C20 C19 C18 C24 -138.10(14)
N4 C24 C18 O2 -37.35(15)
C25 C24 C18 O2 142.31(13)
N4 C24 C18 C14 -155.95(12)
C25 C24 C18 C14 23.71(19)
N4 C24 C18 C19 81.23(14)
C25 C24 C18 C19 -99.12(16)
O1 C11 C12 C13 14.90(16)
C1 C11 C12 C13 -103.42(14)
C6 C11 C12 C13 132.99(13)
O1 C11 C12 C17 -165.86(12)
C1 C11 C12 C17 75.83(16)
C6 C11 C12 C17 -47.77(16)
C17 C12 C13 C14 -0.06(19)
C11 C12 C13 C14 179.20(12)
C12 C13 C14 C15 0.17(19)
C12 C13 C14 C18 -179.54(12)
O2 C18 C14 C13 -15.10(16)
C19 C18 C14 C13 -133.86(12)
C24 C18 C14 C13 103.52(14)
O2 C18 C14 C15 165.21(12)
C19 C18 C14 C15 46.45(16)
C24 C18 C14 C15 -76.17(16)
C13 C14 C15 C16 -0.37(19)
C18 C14 C15 C16 179.33(12)
C14 C15 C16 C17 0.5(2)
C15 C16 C17 C12 -0.4(2)
C13 C12 C17 C16 0.2(2)
C11 C12 C17 C16 -179.10(12)
